data_2243407
loop_
_publ_author_name
'Gavrish, Sergey P.'
'Shova, Sergiu'
'Cazacu, Maria'
'Lampeka, Yaroslaw D.'

_publ_section_title
;
 Crystal structure of the one-dimensional coordination polymer formed by
 the macrocyclic [Ni(cyclam)]^2+^ cation and the dianion of
 diphenylsilanediylbis(4-benzoic acid)
;
_journal_coeditor_code HB7914
_journal_issue 6
_journal_name_full 'Acta Crystallographica Section E'
_journal_page_first 929
_journal_page_last 932
_journal_paper_doi 10.1107/S2056989020006544
_journal_volume 76
_journal_year 2020
_chemical_formula_iupac '[Ni (C26 H18 O4 Si) (C10 H24 N4)], 1.5H2 O'
_chemical_formula_moiety 'C72 H84 N8 Ni2 O8 Si2, 3(H2 O)'
_chemical_formula_sum 'C72 H90 N8 Ni2 O11 Si2'
_chemical_formula_weight 1417.11
_chemical_name_systematic
;<i>catena</i>-Poly[[[(1,4,8,11-tetraazacyclotetradecane-\k^4^<i>N</i>^1^,<i>N</i>^4^,<i>N</i>^8^,<i>N</i>^11^)nickel(II)]-\m-4,4'-(diphenylsilanediyl)dibenzoato-\k^2^<i>O</i>:<i>O</i>']
sesquihydrate]
;
_space_group_crystal_system monoclinic
_space_group_IT_number 15
_space_group_name_Hall '-C 2yc'
_space_group_name_H-M_alt 'C 1 2/c 1'
_atom_sites_solution_hydrogens mixed
_atom_sites_solution_primary direct
_audit_creation_method
;
Olex2 1.3
(compiled 2020.02.04 svn.rd84adfe8 for OlexSys, GUI svn.r6032)
;
_cell_angle_alpha 90
_cell_angle_beta 98.161(10)
_cell_angle_gamma 90
_cell_formula_units_Z 2
_cell_length_a 25.390(4)
_cell_length_b 7.3865(10)
_cell_length_c 18.2424(16)
_cell_measurement_reflns_used 1577
_cell_measurement_temperature 200.00(10)
_cell_measurement_theta_max 29.4772
_cell_measurement_theta_min 2.5797
_cell_volume 3386.6(8)
_computing_cell_refinement
;
CrysAlisPro (Agilent, 2014)
;
_computing_data_collection
;
CrysAlisPro (Agilent, 2014)
;
_computing_data_reduction
;
CrysAlisPro (Agilent, 2014)
;
_computing_molecular_graphics
;
<i>OLEX2</i> (Dolomanov <i>et al.</i>,  2009)
;
_computing_publication_material
;
publCIF (Westrip, 2010)
;
_computing_structure_refinement
;
<i>SHELXL2018/3</i> (Sheldrick, 2015b)
;
_computing_structure_solution
;
SHELXT  (Sheldrick, 2015a)
;
_diffrn_ambient_temperature 200.00(10)
_diffrn_detector_area_resol_mean 16.1593
_diffrn_measured_fraction_theta_full 0.999
_diffrn_measured_fraction_theta_max 0.828
_diffrn_measurement_device_type 'Agilent Xcalibur, Eos'
_diffrn_measurement_method '\w scans'
_diffrn_radiation_monochromator graphite
_diffrn_radiation_type 'Mo K\a'
_diffrn_radiation_wavelength 0.71073
_diffrn_reflns_av_R_equivalents 0.0523
_diffrn_reflns_av_unetI/netI 0.1009
_diffrn_reflns_limit_h_max 21
_diffrn_reflns_limit_h_min -31
_diffrn_reflns_limit_k_max 9
_diffrn_reflns_limit_k_min -10
_diffrn_reflns_limit_l_max 23
_diffrn_reflns_limit_l_min -21
_diffrn_reflns_number 7999
_diffrn_reflns_theta_full 25.242
_diffrn_reflns_theta_max 29.522
_diffrn_reflns_theta_min 2.584
_diffrn_source 'Enhance (Mo) X-ray Source'
_exptl_absorpt_coefficient_mu 0.659
_exptl_absorpt_correction_T_max 1.00000
_exptl_absorpt_correction_T_min 0.96417
_exptl_absorpt_correction_type multi-scan
_exptl_absorpt_process_details
;
(CrysAlisPro; Agilent, 2014),
;
_exptl_crystal_colour 'clear light yellow'
_exptl_crystal_density_diffrn 1.390
_exptl_crystal_description prism
_exptl_crystal_F_000 1500
_exptl_crystal_size_max 0.35
_exptl_crystal_size_mid 0.10
_exptl_crystal_size_min 0.10
_refine_diff_density_max 0.513
_refine_diff_density_min -0.511
_refine_ls_extinction_method none
_refine_ls_goodness_of_fit_ref 1.027
_refine_ls_hydrogen_treatment constr
_refine_ls_matrix_type full
_refine_ls_number_parameters 219
_refine_ls_number_reflns 3926
_refine_ls_number_restraints 0
_refine_ls_restrained_S_all 1.027
_refine_ls_R_factor_all 0.1131
_refine_ls_R_factor_gt 0.0658
_refine_ls_shift/su_max 0.000
_refine_ls_shift/su_mean 0.000
_refine_ls_structure_factor_coef Fsqd
_refine_ls_weighting_details 'w=1/[\s^2^(Fo^2^)+(0.0427P)^2^+4.2041P] where P=(Fo^2^+2Fc^2^)/3'
_refine_ls_weighting_scheme calc
_refine_ls_wR_factor_gt 0.1199
_refine_ls_wR_factor_ref 0.1466
_reflns_number_gt 2512
_reflns_number_total 3926
_reflns_threshold_expression 'I > 2\s(I)'
_cod_data_source_file hb7914sup1.cif
_cod_data_source_block I
_cod_database_code 2243407
_shelx_space_group_comment
;
The symmetry employed for this shelxl refinement is uniquely defined
by the following loop, which should always be used as a source of
symmetry information in preference to the above space-group names.
They are only intended as comments.
;

loop_
_space_group_symop_operation_xyz
'x, y, z'
'-x, y, -z+1/2'
'x+1/2, y+1/2, z'
'-x+1/2, y+1/2, -z+1/2'
'-x, -y, -z'
'x, -y, z-1/2'
'-x+1/2, -y+1/2, -z'
'x+1/2, -y+1/2, z-1/2'

loop_
_atom_site_type_symbol
_atom_site_label
_atom_site_fract_x
_atom_site_fract_y
_atom_site_fract_z
_atom_site_U_iso_or_equiv
_atom_site_adp_type
_atom_site_calc_flag
_atom_site_occupancy
_atom_site_disorder_assembly
_atom_site_disorder_group
Ni Ni1 0.250000 0.250000 0.000000 0.0273(2) Uani d 1 . .
Si Si1 0.500000 0.95105(19) 0.250000 0.0256(3) Uani d 1 . .
O O1 0.30989(10) 0.3756(4) 0.07669(14) 0.0372(7) Uani d 1 . .
O O2 0.27252(11) 0.4301(4) 0.17836(15) 0.0514(8) Uani d 1 . .
N N1 0.19897(12) 0.2120(5) 0.07732(17) 0.0377(8) Uani d 1 . .
H H1 0.214580 0.275668 0.122344 0.045 Uiso calc 1 . .
N N2 0.27921(12) -0.0047(4) 0.03013(18) 0.0381(8) Uani d 1 . .
H H2 0.262042 -0.087426 -0.007954 0.046 Uiso calc 1 . .
C C1 0.20090(17) 0.0146(6) 0.0952(2) 0.0464(11) Uani d 1 . .
H H1A 0.177654 -0.051687 0.057721 0.056 Uiso calc 1 . .
H H1B 0.188941 -0.005714 0.142697 0.056 Uiso calc 1 . .
C C2 0.25790(17) -0.0508(6) 0.0976(2) 0.0480(11) Uani d 1 . .
H H2A 0.279912 0.003615 0.139702 0.058 Uiso calc 1 . .
H H2B 0.259044 -0.181115 0.104319 0.058 Uiso calc 1 . .
C C3 0.33655(17) -0.0306(6) 0.0316(2) 0.0490(12) Uani d 1 . .
H H3A 0.345186 -0.156556 0.042523 0.059 Uiso calc 1 . .
H H3B 0.355364 0.042076 0.071235 0.059 Uiso calc 1 . .
C C4 0.14439(17) 0.4804(6) 0.0397(2) 0.0477(11) Uani d 1 . .
H H4A 0.108246 0.524309 0.038067 0.057 Uiso calc 1 . .
H H4B 0.166204 0.543620 0.079585 0.057 Uiso calc 1 . .
C C5 0.14505(15) 0.2795(6) 0.0585(2) 0.0435(11) Uani d 1 . .
H H5A 0.125675 0.260021 0.100024 0.052 Uiso calc 1 . .
H H5B 0.127171 0.212343 0.016526 0.052 Uiso calc 1 . .
C C6 0.30912(15) 0.4468(5) 0.1389(2) 0.0319(9) Uani d 1 . .
C C7 0.35609(14) 0.5657(5) 0.16868(18) 0.0247(8) Uani d 1 . .
C C8 0.40442(14) 0.5475(5) 0.14241(19) 0.0312(9) Uani d 1 . .
H H8 0.408530 0.458487 0.107630 0.037 Uiso calc 1 . .
C C9 0.44678(14) 0.6610(5) 0.1675(2) 0.0329(9) Uani d 1 . .
H H9 0.479200 0.644164 0.150332 0.039 Uiso calc 1 . .
C C10 0.44174(14) 0.8002(5) 0.21810(18) 0.0264(8) Uani d 1 . .
C C11 0.39244(14) 0.8183(5) 0.24315(18) 0.0296(8) Uani d 1 . .
H H11 0.387380 0.911020 0.275947 0.035 Uiso calc 1 . .
C C12 0.35091(14) 0.7001(5) 0.21976(19) 0.0309(9) Uani d 1 . .
H H12 0.319013 0.711608 0.238874 0.037 Uiso calc 1 . .
C C13 0.51508(14) 1.1037(5) 0.1735(2) 0.0285(8) Uani d 1 . .
C C14 0.55319(15) 1.2399(5) 0.1896(2) 0.0371(9) Uani d 1 . .
H H14 0.571043 1.249604 0.237641 0.044 Uiso calc 1 . .
C C15 0.56512(17) 1.3597(6) 0.1370(2) 0.0466(11) Uani d 1 . .
H H15 0.590586 1.449113 0.149517 0.056 Uiso calc 1 . .
C C16 0.53943(17) 1.3472(6) 0.0658(2) 0.0458(11) Uani d 1 . .
H H16 0.547953 1.426763 0.029713 0.055 Uiso calc 1 . .
C C17 0.50098(17) 1.2169(6) 0.0477(2) 0.0464(11) Uani d 1 . .
H H17 0.483033 1.210014 -0.000366 0.056 Uiso calc 1 . .
C C18 0.48907(15) 1.0964(5) 0.1009(2) 0.0361(9) Uani d 1 . .
H H18 0.463175 1.008505 0.088027 0.043 Uiso calc 1 . .
O O1W 0.19429(16) 0.6528(6) 0.2165(2) 0.0640(12) Uani d 0.75 . .
H H1WA 0.205149 0.708674 0.256534 0.096 Uiso d 0.75 . .
H H1WB 0.218579 0.582004 0.206074 0.096 Uiso d 0.75 . .

loop_
_atom_site_aniso_label
_atom_site_aniso_U_11
_atom_site_aniso_U_22
_atom_site_aniso_U_33
_atom_site_aniso_U_12
_atom_site_aniso_U_13
_atom_site_aniso_U_23
Ni1 0.0236(4) 0.0255(4) 0.0312(4) -0.0020(3) -0.0015(3) -0.0022(3)
Si1 0.0214(7) 0.0242(7) 0.0295(7) 0.000 -0.0019(6) 0.000
O1 0.0313(15) 0.0442(17) 0.0345(14) -0.0102(13) -0.0009(11) -0.0133(14)
O2 0.0425(19) 0.065(2) 0.0492(17) -0.0234(16) 0.0151(14) -0.0184(16)
N1 0.0339(19) 0.043(2) 0.0352(18) -0.0042(16) 0.0013(14) -0.0049(16)
N2 0.035(2) 0.0298(18) 0.047(2) 0.0013(15) -0.0039(15) 0.0018(17)
C1 0.046(3) 0.039(2) 0.054(3) -0.011(2) 0.005(2) 0.004(2)
C2 0.052(3) 0.041(3) 0.051(3) 0.008(2) 0.006(2) 0.016(2)
C3 0.040(3) 0.046(3) 0.060(3) 0.016(2) 0.003(2) 0.002(2)
C4 0.037(3) 0.050(3) 0.053(3) 0.004(2) -0.001(2) -0.004(2)
C5 0.028(2) 0.059(3) 0.044(2) -0.002(2) 0.0067(18) -0.009(2)
C6 0.032(2) 0.025(2) 0.036(2) -0.0021(17) -0.0012(17) 0.0018(18)
C7 0.0252(19) 0.0228(18) 0.0245(18) -0.0011(15) -0.0023(14) 0.0033(16)
C8 0.033(2) 0.028(2) 0.031(2) 0.0018(17) -0.0005(16) -0.0102(17)
C9 0.021(2) 0.033(2) 0.043(2) -0.0005(17) 0.0023(16) -0.0034(19)
C10 0.0216(19) 0.0271(19) 0.0277(18) 0.0005(15) -0.0060(14) 0.0048(16)
C11 0.030(2) 0.034(2) 0.0238(18) -0.0023(17) -0.0003(15) -0.0045(17)
C12 0.0223(19) 0.039(2) 0.0311(19) -0.0028(17) 0.0026(15) -0.0015(18)
C13 0.024(2) 0.0255(19) 0.036(2) 0.0017(16) 0.0037(15) 0.0035(18)
C14 0.038(2) 0.032(2) 0.040(2) -0.0025(19) 0.0004(17) 0.002(2)
C15 0.041(3) 0.032(2) 0.067(3) -0.005(2) 0.008(2) 0.004(2)
C16 0.046(3) 0.039(3) 0.054(3) 0.011(2) 0.015(2) 0.017(2)
C17 0.049(3) 0.053(3) 0.036(2) 0.010(2) 0.0020(19) 0.008(2)
C18 0.028(2) 0.038(2) 0.040(2) -0.0006(18) -0.0031(17) 0.003(2)
O1W 0.050(3) 0.070(3) 0.072(3) 0.000(2) 0.009(2) -0.012(3)

loop_
_atom_type_symbol
_atom_type_description
_atom_type_scat_dispersion_real
_atom_type_scat_dispersion_imag
_atom_type_scat_source
C C 0.0033 0.0016 'International Tables Vol C Tables 4.2.6.8 and 6.1.1.4'
H H 0.0000 0.0000 'International Tables Vol C Tables 4.2.6.8 and 6.1.1.4'
N N 0.0061 0.0033 'International Tables Vol C Tables 4.2.6.8 and 6.1.1.4'
Ni Ni 0.3393 1.1124 'International Tables Vol C Tables 4.2.6.8 and 6.1.1.4'
O O 0.0106 0.0060 'International Tables Vol C Tables 4.2.6.8 and 6.1.1.4'
Si Si 0.0817 0.0704 'International Tables Vol C Tables 4.2.6.8 and 6.1.1.4'

loop_
_geom_angle_atom_site_label_1
_geom_angle_atom_site_label_2
_geom_angle_atom_site_label_3
_geom_angle_site_symmetry_1
_geom_angle_site_symmetry_3
_geom_angle
_geom_angle_publ_flag
O1 Ni1 O1 . 7 180.0 ?
N1 Ni1 O1 7 7 93.98(11) ?
N1 Ni1 O1 7 . 86.02(11) ?
N1 Ni1 O1 . . 93.98(11) ?
N1 Ni1 O1 . 7 86.02(11) ?
N1 Ni1 N1 7 . 180.0 ?
N1 Ni1 N2 . 7 93.95(13) ?
N1 Ni1 N2 . . 86.05(13) ?
N1 Ni1 N2 7 . 93.95(13) ?
N1 Ni1 N2 7 7 86.05(13) ?
N2 Ni1 O1 . 7 88.51(11) ?
N2 Ni1 O1 . . 91.49(11) ?
N2 Ni1 O1 7 . 88.51(11) ?
N2 Ni1 O1 7 7 91.49(11) ?
N2 Ni1 N2 . 7 180.0 ?
C10 Si1 C10 . 2_655 107.2(2) ?
C13 Si1 C10 2_655 2_655 111.20(15) ?
C13 Si1 C10 . . 111.20(15) ?
C13 Si1 C10 2_655 . 110.63(16) ?
C13 Si1 C10 . 2_655 110.63(16) ?
C13 Si1 C13 . 2_655 106.1(2) ?
C6 O1 Ni1 . . 132.6(2) ?
Ni1 N1 H1 . . 106.8 ?
C1 N1 Ni1 . . 106.1(2) ?
C1 N1 H1 . . 106.8 ?
C5 N1 Ni1 . . 117.0(3) ?
C5 N1 H1 . . 106.8 ?
C5 N1 C1 . . 112.8(3) ?
Ni1 N2 H2 . . 105.8 ?
C2 N2 Ni1 . . 106.0(2) ?
C2 N2 H2 . . 105.8 ?
C2 N2 C3 . . 116.2(3) ?
C3 N2 Ni1 . . 116.2(3) ?
C3 N2 H2 . . 105.8 ?
N1 C1 H1A . . 110.0 ?
N1 C1 H1B . . 110.0 ?
N1 C1 C2 . . 108.6(3) ?
H1A C1 H1B . . 108.4 ?
C2 C1 H1A . . 110.0 ?
C2 C1 H1B . . 110.0 ?
N2 C2 C1 . . 111.6(3) ?
N2 C2 H2A . . 109.3 ?
N2 C2 H2B . . 109.3 ?
C1 C2 H2A . . 109.3 ?
C1 C2 H2B . . 109.3 ?
H2A C2 H2B . . 108.0 ?
N2 C3 H3A . . 108.9 ?
N2 C3 H3B . . 108.9 ?
N2 C3 C4 . 7 113.2(3) ?
H3A C3 H3B . . 107.7 ?
C4 C3 H3A 7 . 108.9 ?
C4 C3 H3B 7 . 108.9 ?
C3 C4 H4A 7 . 108.2 ?
C3 C4 H4B 7 . 108.2 ?
C3 C4 C5 7 . 116.3(4) ?
H4A C4 H4B . . 107.4 ?
C5 C4 H4A . . 108.2 ?
C5 C4 H4B . . 108.2 ?
N1 C5 C4 . . 111.6(3) ?
N1 C5 H5A . . 109.3 ?
N1 C5 H5B . . 109.3 ?
C4 C5 H5A . . 109.3 ?
C4 C5 H5B . . 109.3 ?
H5A C5 H5B . . 108.0 ?
O1 C6 O2 . . 125.7(3) ?
O1 C6 C7 . . 117.0(3) ?
O2 C6 C7 . . 117.3(3) ?
C8 C7 C6 . . 120.6(3) ?
C12 C7 C6 . . 120.8(3) ?
C12 C7 C8 . . 118.5(3) ?
C7 C8 H8 . . 119.7 ?
C7 C8 C9 . . 120.7(3) ?
C9 C8 H8 . . 119.7 ?
C8 C9 H9 . . 119.3 ?
C8 C9 C10 . . 121.4(3) ?
C10 C9 H9 . . 119.3 ?
C9 C10 Si1 . . 119.9(3) ?
C11 C10 Si1 . . 123.0(3) ?
C11 C10 C9 . . 117.1(3) ?
C10 C11 H11 . . 119.5 ?
C12 C11 C10 . . 121.0(3) ?
C12 C11 H11 . . 119.5 ?
C7 C12 C11 . . 121.2(3) ?
C7 C12 H12 . . 119.4 ?
C11 C12 H12 . . 119.4 ?
C14 C13 Si1 . . 119.0(3) ?
C18 C13 Si1 . . 124.3(3) ?
C18 C13 C14 . . 116.6(3) ?
C13 C14 H14 . . 118.9 ?
C15 C14 C13 . . 122.2(4) ?
C15 C14 H14 . . 118.9 ?
C14 C15 H15 . . 120.1 ?
C14 C15 C16 . . 119.8(4) ?
C16 C15 H15 . . 120.1 ?
C15 C16 H16 . . 120.0 ?
C15 C16 C17 . . 120.0(4) ?
C17 C16 H16 . . 120.0 ?
C16 C17 H17 . . 120.0 ?
C16 C17 C18 . . 120.0(4) ?
C18 C17 H17 . . 120.0 ?
C13 C18 H18 . . 119.3 ?
C17 C18 C13 . . 121.4(4) ?
C17 C18 H18 . . 119.3 ?
H1WA O1W H1WB . . 109.5 ?

loop_
_geom_bond_atom_site_label_1
_geom_bond_atom_site_label_2
_geom_bond_site_symmetry_2
_geom_bond_distance
_geom_bond_publ_flag
Ni1 O1 7 2.128(2) ?
Ni1 O1 . 2.128(2) ?
Ni1 N1 . 2.066(3) ?
Ni1 N1 7 2.065(3) ?
Ni1 N2 7 2.068(3) ?
Ni1 N2 . 2.068(3) ?
Si1 C10 2_655 1.878(4) ?
Si1 C10 . 1.878(4) ?
Si1 C13 2_655 1.875(4) ?
Si1 C13 . 1.875(4) ?
O1 C6 . 1.254(4) ?
O2 C6 . 1.260(4) ?
N1 H1 . 0.9800 ?
N1 C1 . 1.493(5) ?
N1 C5 . 1.452(5) ?
N2 H2 . 0.9800 ?
N2 C2 . 1.455(5) ?
N2 C3 . 1.465(5) ?
C1 H1A . 0.9700 ?
C1 H1B . 0.9700 ?
C1 C2 . 1.520(5) ?
C2 H2A . 0.9700 ?
C2 H2B . 0.9700 ?
C3 H3A . 0.9700 ?
C3 H3B . 0.9700 ?
C3 C4 7 1.497(6) ?
C4 H4A . 0.9700 ?
C4 H4B . 0.9700 ?
C4 C5 . 1.523(6) ?
C5 H5A . 0.9700 ?
C5 H5B . 0.9700 ?
C6 C7 . 1.518(5) ?
C7 C8 . 1.386(5) ?
C7 C12 . 1.381(5) ?
C8 H8 . 0.9300 ?
C8 C9 . 1.389(5) ?
C9 H9 . 0.9300 ?
C9 C10 . 1.399(5) ?
C10 C11 . 1.399(5) ?
C11 H11 . 0.9300 ?
C11 C12 . 1.389(5) ?
C12 H12 . 0.9300 ?
C13 C14 . 1.398(5) ?
C13 C18 . 1.395(5) ?
C14 H14 . 0.9300 ?
C14 C15 . 1.371(5) ?
C15 H15 . 0.9300 ?
C15 C16 . 1.372(6) ?
C16 H16 . 0.9300 ?
C16 C17 . 1.377(6) ?
C17 H17 . 0.9300 ?
C17 C18 . 1.382(5) ?
C18 H18 . 0.9300 ?
O1W H1WA . 0.8499 ?
O1W H1WB . 0.8504 ?

loop_
_geom_hbond_atom_site_label_D
_geom_hbond_atom_site_label_H
_geom_hbond_atom_site_label_A
_geom_hbond_site_symmetry_A
_geom_hbond_distance_DH
_geom_hbond_distance_HA
_geom_hbond_distance_DA
_geom_hbond_angle_DHA
_geom_hbond_publ_flag
N1 H1 O2 . 0.98 2.02 2.916(4) 151 yes
O1W H1WA O2 4 0.85 2.05 2.850(5) 156 yes
O1W H1WB O2 . 0.85 1.89 2.744(5) 177 yes

loop_
_geom_torsion_atom_site_label_1
_geom_torsion_atom_site_label_2
_geom_torsion_atom_site_label_3
_geom_torsion_atom_site_label_4
_geom_torsion_site_symmetry_1
_geom_torsion_site_symmetry_2
_geom_torsion_site_symmetry_3
_geom_torsion_site_symmetry_4
_geom_torsion
_geom_torsion_publ_flag
Ni1 O1 C6 O2 . . . . 14.6(6) ?
Ni1 O1 C6 C7 . . . . -164.5(2) ?
Ni1 N1 C1 C2 . . . . 38.6(4) ?
Ni1 N1 C5 C4 . . . . -55.8(4) ?
Ni1 N2 C2 C1 . . . . 38.2(4) ?
Ni1 N2 C3 C4 . . . 7 -54.2(4) ?
Si1 C10 C11 C12 . . . . -178.0(3) ?
Si1 C13 C14 C15 . . . . -178.1(3) ?
Si1 C13 C18 C17 . . . . 177.9(3) ?
O1 C6 C7 C8 . . . . -21.4(5) ?
O1 C6 C7 C12 . . . . 155.4(3) ?
O2 C6 C7 C8 . . . . 159.4(4) ?
O2 C6 C7 C12 . . . . -23.9(5) ?
N1 C1 C2 N2 . . . . -53.4(4) ?
C1 N1 C5 C4 . . . . -179.3(3) ?
C2 N2 C3 C4 . . . 7 180.0(4) ?
C3 N2 C2 C1 . . . . 169.0(3) ?
C3 C4 C5 N1 7 . . . 70.1(5) ?
C5 N1 C1 C2 . . . . 168.0(3) ?
C6 C7 C8 C9 . . . . 177.4(3) ?
C6 C7 C12 C11 . . . . -175.1(3) ?
C7 C8 C9 C10 . . . . -2.0(5) ?
C8 C7 C12 C11 . . . . 1.8(5) ?
C8 C9 C10 Si1 . . . . -179.6(3) ?
C8 C9 C10 C11 . . . . 0.9(5) ?
C9 C10 C11 C12 . . . . 1.4(5) ?
C10 Si1 C10 C9 2_655 . . . -51.0(3) ?
C10 Si1 C10 C11 2_655 . . . 128.4(3) ?
C10 Si1 C13 C14 2_655 . . . -68.5(3) ?
C10 Si1 C13 C14 . . . . 172.6(3) ?
C10 Si1 C13 C18 2_655 . . . 114.3(3) ?
C10 Si1 C13 C18 . . . . -4.6(4) ?
C10 C11 C12 C7 . . . . -2.8(5) ?
C12 C7 C8 C9 . . . . 0.6(5) ?
C13 Si1 C10 C9 2_655 . . . -172.4(3) ?
C13 Si1 C10 C9 . . . . 70.0(3) ?
C13 Si1 C10 C11 2_655 . . . 7.0(3) ?
C13 Si1 C10 C11 . . . . -110.6(3) ?
C13 Si1 C13 C14 2_655 . . . 52.2(3) ?
C13 Si1 C13 C18 2_655 . . . -125.0(4) ?
C13 C14 C15 C16 . . . . -0.3(6) ?
C14 C13 C18 C17 . . . . 0.6(6) ?
C14 C15 C16 C17 . . . . 1.3(6) ?
C15 C16 C17 C18 . . . . -1.3(6) ?
C16 C17 C18 C13 . . . . 0.3(6) ?
C18 C13 C14 C15 . . . . -0.7(6) ?

_cod_database_fobs_code 2243407
